data_2009943
loop_
_publ_author_name
'Shubnell, A. J.'
'Squattrito, P. J.'

_publ_section_title
;
 Monohydrates of two isomers of aminotoluenesulfonic acid
;
_journal_issue 8
_journal_name_full 'Acta Crystallographica Section C'
_journal_page_first 1296
_journal_page_last 1299
_journal_paper_doi 10.1107/S0108270193012077
_journal_volume 50
_journal_year 1994
_chemical_formula_moiety 'C7 H9 N O3 S , H2 O'
_chemical_formula_sum 'C7 H11 N O4 S'
_chemical_formula_weight 205.23
_space_group_IT_number 2
_space_group_name_Hall '-P 1'
_space_group_name_H-M_alt 'P -1'
_symmetry_cell_setting triclinic
_symmetry_space_group_name_Hall '-P 1'
_symmetry_space_group_name_H-M 'P -1'
_atom_type_scat_source 'Cromer & Waber (1974); Cromer (1974)'
_cell_angle_alpha 96.660(10)
_cell_angle_beta 93.350(10)
_cell_angle_gamma 93.830(10)
_cell_formula_units_Z 2
_cell_length_a 8.5140(10)
_cell_length_b 8.8170(10)
_cell_length_c 6.0280(10)
_cell_measurement_reflns_used 20
_cell_measurement_temperature 296
_cell_measurement_theta_max 24.8
_cell_measurement_theta_min 22.3
_cell_volume 447.45(10)
_diffrn_measurement_device 'Rigaku AFC-6S'
_diffrn_measurement_method \w-2\q
_diffrn_radiation_type MoK\a
_diffrn_radiation_wavelength 0.71069
_diffrn_reflns_av_R_equivalents 0.017
_diffrn_reflns_limit_h_max 10
_diffrn_reflns_limit_h_min 0
_diffrn_reflns_limit_k_max 10
_diffrn_reflns_limit_k_min -10
_diffrn_reflns_limit_l_max 7
_diffrn_reflns_limit_l_min -7
_diffrn_reflns_number 1680
_diffrn_reflns_theta_max 25.0
_diffrn_standards_decay_% 'none within intensity statistics'
_diffrn_standards_interval_count 150
_diffrn_standards_number 3
_exptl_absorpt_coefficient_mu 0.328
_exptl_absorpt_correction_type none
_exptl_crystal_colour colorless
_exptl_crystal_density_diffrn 1.523
_exptl_crystal_description rod
_exptl_crystal_size_max 0.35
_exptl_crystal_size_mid 0.15
_exptl_crystal_size_min 0.15
_refine_diff_density_max 0.23
_refine_diff_density_min -0.27
_refine_ls_extinction_coef C=0.67E-5(7)
_refine_ls_extinction_method 'Zachariasen (1968)'
_refine_ls_goodness_of_fit_obs 3.08
_refine_ls_number_parameters 155
_refine_ls_number_reflns 1323
_refine_ls_R_factor_obs 0.036
_refine_ls_shift/esd_max 0.01
_refine_ls_structure_factor_coef F
_refine_ls_weighting_details 'w = 4F~o~^2^/\s^2^(F~o~)^2^'
_refine_ls_weighting_scheme calc
_refine_ls_wR_factor_obs 0.039
_reflns_number_observed 1323
_reflns_number_total 1564
_reflns_observed_criterion I>3\s(I)
_cod_data_source_file cr1091.cif
_cod_data_source_block cr1091_structure_1_of_2
_cod_depositor_comments
;
The following automatic conversions were performed:

'_refine_ls_weighting_scheme' value '4F~o~^2^/\s^2^(F~o~)^2^' was
changed to 'calc'. New tag '_refine_ls_weighting_details' was
created. The value of the new tag was set to 'w =
4F~o~^2^/\s^2^(F~o~)^2^'.

Automatic conversion script
Id: cif_fix_values 3143 2015-03-26 13:38:13Z robertas 
;
_cod_original_cell_volume 447.50(10)
_cod_original_formula_sum 'C7 H11 O4 N S'
_cod_database_code 2009943

loop_
_space_group_symop_id
_space_group_symop_operation_xyz
1 x,y,z
2 -x,-y,-z

loop_
_atom_site_label
_atom_site_fract_x
_atom_site_fract_y
_atom_site_fract_z
S(1) .64162(8) .30206(8) .86400(10)
O(1) .5339(2) .2389(2) 1.0120(3)
O(2) .5703(2) .4072(2) .7242(3)
O(3) .7904(2) .3685(2) .9768(3)
O(4) .9345(2) .5796(2) .7089(4)
N(1) .6555(3) -.2823(3) .6218(4)
C(1) .7789(3) -.1035(3) .3849(4)
C(2) .6981(3) -.1255(3) .5748(4)
C(3) .6552(3) -.0051(3) .7210(4)
C(4) .6907(3) .1437(3) .6763(4)
C(5) .7660(3) .1702(3) .4842(5)
C(6) .8102(4) .0472(3) .3446(5)
C(7) .8304(5) -.2348(4) .2312(6)
H(1) .598(3) -.023(3) .846(4)
H(2) .791(3) .279(3) .445(4)
H(3) .863(3) .061(3) .223(4)
H(4) .744(4) -.311(4) .185(6)
H(5) .918(4) -.283(4) .288(6)
H(6) .889(5) -.196(4) .127(6)
H(7) .595(4) -.283(4) .742(6)
H(8) .753(4) -.335(3) .646(5)
H(9) .595(4) -.332(4) .511(6)
H(10) .8910 .5001 .7875
H(11) 1.0273 .6043 .7973

loop_
_geom_angle_atom_site_label_1
_geom_angle_atom_site_label_2
_geom_angle_atom_site_label_3
_geom_angle
_geom_angle_publ_flag
O(1) S(1) O(2) 113.50(10) yes
O(1) S(1) O(3) 113.60(10) yes
O(1) S(1) C(4) 105.70(10) yes
O(2) S(1) O(3) 111.60(10) yes
O(2) S(1) C(4) 105.90(10) yes
O(3) S(1) C(4) 105.70(10) no
S(1) C(4) C(3) 120.5(2) no
S(1) C(4) C(5) 119.5(2) no
C(3) C(4) C(5) 120.0(2) no
C(4) C(3) C(2) 119.1(2) no
N(1) C(2) C(3) 118.3(2) no
N(1) C(2) C(1) 119.2(2) no
C(3) C(2) C(1) 122.6(2) no
C(2) C(1) C(6) 116.5(3) no
C(2) C(1) C(7) 122.3(3) no
C(6) C(1) C(7) 121.3(3) no
C(1) C(6) C(5) 122.6(3) no
C(4) C(5) C(6) 119.2(3) no

loop_
_geom_bond_atom_site_label_1
_geom_bond_atom_site_label_2
_geom_bond_distance
_geom_bond_publ_flag
S(1) O(1) 1.446(2) yes
S(1) O(2) 1.461(2) yes
S(1) O(3) 1.456(2) yes
S(1) C(4) 1.780(3) yes
N(1) C(2) 1.470(3) yes
C(1) C(2) 1.395(4) yes
O(4) H(10) 0.957 no
O(4) H(11) 0.926 no
N(1) H(7) 0.92(3) no
N(1) H(8) 0.99(3) no
N(1) H(9) 0.87(3) no
C(1) C(6) 1.389(4) yes
C(1) C(7) 1.503(4) yes
C(2) C(3) 1.382(3) yes
C(3) C(4) 1.387(3) yes
C(4) C(5) 1.392(4) yes
C(5) C(6) 1.381(4) yes
C(5) H(2) 1.03(2) no
C(6) H(3) 0.90(3) no
C(7) H(4) 0.97(4) no
C(7) H(5) 0.95(4) no
C(7) H(6) 0.91(4) no
C(3) H(1) 0.94(2) no
